data_7238326
loop_
_publ_author_name
'Constable, Edwin C.'
'Zhang, Guoqi'
'Housecroft, Catherine E.'
'Zampese, Jennifer A.'

_publ_section_title
;
 Same head, different scaffold: a plethora of structural motifs assembled
 from silver(i) and ditopic 2,2&#x2032;-bipyridine ligands
;
_journal_issue 11
_journal_name_full CrystEngComm
_journal_page_first 3724
_journal_paper_doi 10.1039/c0ce00120a
_journal_volume 12
_journal_year 2010
_chemical_formula_moiety 'C48 H40 Ag2 N12, 2(B F4)'
_chemical_formula_sum 'C48 H40 Ag2 B2 F8 N12'
_chemical_formula_weight 1174.28
_space_group_IT_number 2
_space_group_name_Hall '-P 1'
_space_group_name_H-M_alt 'P -1'
_symmetry_cell_setting triclinic
_symmetry_space_group_name_Hall '-P 1'
_symmetry_space_group_name_H-M 'P -1'
_atom_sites_solution_hydrogens geom
_atom_sites_solution_primary direct
_atom_sites_solution_secondary difmap
_audit_creation_method SHELXL-97
_cell_angle_alpha 88.944(11)
_cell_angle_beta 88.793(12)
_cell_angle_gamma 66.108(11)
_cell_formula_units_Z 2
_cell_length_a 12.7811(17)
_cell_length_b 13.3183(19)
_cell_length_c 15.009(2)
_cell_measurement_reflns_used 10480
_cell_measurement_temperature 173(2)
_cell_measurement_theta_max 62.07
_cell_measurement_theta_min 5.51
_cell_volume 2335.3(6)
_computing_cell_refinement 'Stoe IPDS'
_computing_data_collection 'Stoe IPDS'
_computing_data_reduction 'Stoe IPDS'
_computing_molecular_graphics 'Bruker SHELXTL'
_computing_publication_material 'Bruker SHELXTL'
_computing_structure_refinement 'SHELXL-97 (Sheldrick, 1997)'
_computing_structure_solution 'SHELXS-97 (Sheldrick, 1990)'
_diffrn_ambient_temperature 173(2)
_diffrn_measured_fraction_theta_full 0.990
_diffrn_measured_fraction_theta_max 0.990
_diffrn_measurement_device_type 'Stoe IPDS'
_diffrn_measurement_method '\w scans'
_diffrn_radiation_monochromator graphite
_diffrn_radiation_source 'fine-focus sealed tube'
_diffrn_radiation_type MoK\a
_diffrn_radiation_wavelength 0.71073
_diffrn_reflns_av_R_equivalents 0.0339
_diffrn_reflns_av_sigmaI/netI 0.0221
_diffrn_reflns_limit_h_max 18
_diffrn_reflns_limit_h_min -18
_diffrn_reflns_limit_k_max 19
_diffrn_reflns_limit_k_min -19
_diffrn_reflns_limit_l_max 21
_diffrn_reflns_limit_l_min -21
_diffrn_reflns_number 51650
_diffrn_reflns_theta_full 31.00
_diffrn_reflns_theta_max 31.00
_diffrn_reflns_theta_min 2.86
_exptl_absorpt_coefficient_mu 0.921
_exptl_absorpt_correction_T_max 0.9135
_exptl_absorpt_correction_T_min 0.8372
_exptl_absorpt_correction_type multi-scan
_exptl_absorpt_process_details '(Blessing 1951)'
_exptl_crystal_colour yellow
_exptl_crystal_density_diffrn 1.670
_exptl_crystal_density_method 'not measured'
_exptl_crystal_description block
_exptl_crystal_F_000 1176
_exptl_crystal_size_max 0.20
_exptl_crystal_size_mid 0.15
_exptl_crystal_size_min 0.10
_refine_diff_density_max 0.800
_refine_diff_density_min -0.827
_refine_diff_density_rms 0.055
_refine_ls_extinction_method none
_refine_ls_goodness_of_fit_ref 1.095
_refine_ls_hydrogen_treatment constr
_refine_ls_matrix_type full
_refine_ls_number_parameters 741
_refine_ls_number_reflns 14764
_refine_ls_number_restraints 0
_refine_ls_restrained_S_all 1.095
_refine_ls_R_factor_all 0.0382
_refine_ls_R_factor_gt 0.0317
_refine_ls_shift/su_max 0.021
_refine_ls_shift/su_mean 0.000
_refine_ls_structure_factor_coef Fsqd
_refine_ls_weighting_details 'calc w=1/[\s^2^(Fo^2^)+(0.0278P)^2^+1.1916P] where P=(Fo^2^+2Fc^2^)/3'
_refine_ls_weighting_scheme calc
_refine_ls_wR_factor_gt 0.0707
_refine_ls_wR_factor_ref 0.0734
_reflns_number_gt 13138
_reflns_number_total 14764
_reflns_threshold_expression >2sigma(I)
_cod_data_source_file c0ce00120a.txt
_cod_data_source_block gq133
_cod_depositor_comments
;
The following automatic conversions were performed:

data item '_symmetry_cell_setting' value 'Triclinic' was changed to
'triclinic' in accordance with the
/home/saulius/struct/COD-crude-data/automatic-downloads/DataCite-retrospective/RSC/depositions/lib/dictionaries/cif_core.dic
dictionary named 'cif_core.dic' version 2.4.2 last updated on
2011-04-26.

Automatic conversion script
Id: cif_fix_values 6909 2019-04-08 15:41:33Z antanas 
;
_cod_original_sg_symbol_Hall -P1
_cod_original_sg_symbol_H-M P-1
_cod_database_code 7238326

loop_
_symmetry_equiv_pos_as_xyz
'x, y, z'
'-x, -y, -z'

loop_
_atom_site_label
_atom_site_type_symbol
_atom_site_fract_x
_atom_site_fract_y
_atom_site_fract_z
_atom_site_U_iso_or_equiv
_atom_site_adp_type
_atom_site_occupancy
_atom_site_symmetry_multiplicity
_atom_site_calc_flag
_atom_site_refinement_flags
_atom_site_disorder_assembly
_atom_site_disorder_group
Ag1 Ag 0.622582(11) 0.212386(10) 0.317614(8) 0.03218(4) Uani 1 1 d . . .
Ag2 Ag 0.800469(11) -0.016319(10) 0.241279(8) 0.03312(4) Uani 1 1 d . . .
N1A N 0.46211(15) 0.37016(14) 0.23643(13) 0.0450(4) Uani 1 1 d . . .
N2A N 0.68414(13) 0.32837(12) 0.22911(10) 0.0325(3) Uani 1 1 d . . .
N3A N 0.81370(13) 0.17935(12) 0.35082(11) 0.0342(3) Uani 1 1 d . . .
N4A N 0.83101(12) -0.04961(11) 0.39024(9) 0.0298(3) Uani 1 1 d . . .
N5A N 0.86207(12) -0.21955(11) 0.27072(9) 0.0284(2) Uani 1 1 d . . .
N6A N 0.92361(16) -0.36540(14) 0.06543(12) 0.0432(4) Uani 1 1 d . . .
C1A C 0.35354(19) 0.38258(19) 0.23828(18) 0.0527(5) Uani 1 1 d . . .
H1AA H 0.3311 0.3411 0.2808 0.063 Uiso 1 1 calc R . .
C2A C 0.2723(2) 0.45202(18) 0.18203(17) 0.0514(5) Uani 1 1 d . . .
H2AA H 0.1953 0.4592 0.1854 0.062 Uiso 1 1 calc R . .
C3A C 0.3060(3) 0.5107(2) 0.1208(2) 0.0674(7) Uani 1 1 d . . .
H3AA H 0.2523 0.5589 0.0801 0.081 Uiso 1 1 calc R . .
C4A C 0.4176(2) 0.4999(2) 0.11816(19) 0.0623(7) Uani 1 1 d . . .
H4AA H 0.4416 0.5412 0.0765 0.075 Uiso 1 1 calc R . .
C5A C 0.49411(17) 0.42794(14) 0.17706(12) 0.0368(4) Uani 1 1 d . . .
C6A C 0.61651(18) 0.40999(15) 0.17766(12) 0.0378(4) Uani 1 1 d . . .
C7A C 0.6593(2) 0.4754(2) 0.12828(16) 0.0563(6) Uani 1 1 d . . .
H7AA H 0.6100 0.5342 0.0923 0.068 Uiso 1 1 calc R . .
C8A C 0.7738(3) 0.4534(2) 0.13250(18) 0.0646(7) Uani 1 1 d . . .
H8AA H 0.8047 0.4962 0.0986 0.077 Uiso 1 1 calc R . .
C9A C 0.8435(2) 0.3690(2) 0.18615(16) 0.0516(5) Uani 1 1 d . . .
H9AA H 0.9229 0.3523 0.1898 0.062 Uiso 1 1 calc R . .
C10A C 0.79456(17) 0.30901(15) 0.23483(12) 0.0362(3) Uani 1 1 d . . .
C11A C 0.86169(16) 0.22479(16) 0.29966(13) 0.0380(4) Uani 1 1 d . . .
H11A H 0.9419 0.2043 0.3032 0.046 Uiso 1 1 calc R . .
C12A C 0.87957(18) 0.10605(16) 0.42200(14) 0.0419(4) Uani 1 1 d . . .
H12A H 0.8874 0.1502 0.4717 0.050 Uiso 1 1 calc R . .
H12B H 0.9572 0.0596 0.3993 0.050 Uiso 1 1 calc R . .
C13A C 0.82144(17) 0.03351(14) 0.45574(11) 0.0361(4) Uani 1 1 d . . .
H13A H 0.8571 -0.0030 0.5121 0.043 Uiso 1 1 calc R . .
H13B H 0.7396 0.0792 0.4683 0.043 Uiso 1 1 calc R . .
C14A C 0.86612(15) -0.14813(14) 0.41744(11) 0.0322(3) Uani 1 1 d . . .
H14A H 0.8802 -0.1630 0.4792 0.039 Uiso 1 1 calc R . .
C15A C 0.88614(15) -0.24062(13) 0.35775(11) 0.0311(3) Uani 1 1 d . . .
C16A C 0.9335(2) -0.34578(15) 0.39349(14) 0.0441(4) Uani 1 1 d . . .
H16A H 0.9468 -0.3573 0.4556 0.053 Uiso 1 1 calc R . .
C17A C 0.9611(2) -0.43362(16) 0.33675(16) 0.0523(5) Uani 1 1 d . . .
H17A H 0.9937 -0.5068 0.3592 0.063 Uiso 1 1 calc R . .
C18A C 0.94068(19) -0.41352(15) 0.24777(14) 0.0437(4) Uani 1 1 d . . .
H18A H 0.9613 -0.4728 0.2074 0.052 Uiso 1 1 calc R . .
C19A C 0.88926(15) -0.30504(13) 0.21636(11) 0.0316(3) Uani 1 1 d . . .
C20A C 0.86295(15) -0.28323(14) 0.12016(11) 0.0322(3) Uani 1 1 d . . .
C21A C 0.77775(16) -0.18682(16) 0.09051(12) 0.0361(3) Uani 1 1 d . . .
H21A H 0.7367 -0.1301 0.1313 0.043 Uiso 1 1 calc R . .
C22A C 0.75273(19) -0.17356(19) 0.00076(13) 0.0435(4) Uani 1 1 d . . .
H22A H 0.6941 -0.1079 -0.0211 0.052 Uiso 1 1 calc R . .
C23A C 0.8142(2) -0.25725(19) -0.05640(13) 0.0475(5) Uani 1 1 d . . .
H23A H 0.7992 -0.2508 -0.1184 0.057 Uiso 1 1 calc R . .
C24A C 0.8978(2) -0.35008(19) -0.02143(14) 0.0489(5) Uani 1 1 d . . .
H24A H 0.9403 -0.4075 -0.0612 0.059 Uiso 1 1 calc R . .
N1B N 1.01845(16) -0.07240(17) 0.21166(13) 0.0494(4) Uani 1 1 d . . .
N2B N 0.84348(14) 0.08163(12) 0.12468(10) 0.0362(3) Uani 1 1 d . . .
N3B N 0.63220(13) 0.08162(12) 0.15490(10) 0.0342(3) Uani 1 1 d . . .
N4B N 0.51711(13) 0.11070(12) 0.33153(11) 0.0355(3) Uani 1 1 d . . .
N5B N 0.52924(13) 0.24462(12) 0.46781(10) 0.0339(3) Uani 1 1 d . . .
N6B N 0.6742(2) 0.3651(2) 0.59852(15) 0.0623(5) Uani 1 1 d . . .
C1B C 1.1010(2) -0.1423(2) 0.26140(18) 0.0578(6) Uani 1 1 d . . .
H1BA H 1.0863 -0.1970 0.2942 0.069 Uiso 1 1 calc R . .
C2B C 1.2073(2) -0.1399(3) 0.2682(2) 0.0685(7) Uani 1 1 d . . .
H2BA H 1.2646 -0.1919 0.3043 0.082 Uiso 1 1 calc R . .
C3B C 1.2280(2) -0.0605(3) 0.2214(3) 0.0802(10) Uani 1 1 d . . .
H3BA H 1.3006 -0.0569 0.2242 0.096 Uiso 1 1 calc R . .
C4B C 1.1434(2) 0.0136(2) 0.1707(2) 0.0673(8) Uani 1 1 d . . .
H4BA H 1.1556 0.0705 0.1392 0.081 Uiso 1 1 calc R . .
C5B C 1.03987(18) 0.00468(17) 0.16560(15) 0.0429(4) Uani 1 1 d . . .
C6B C 0.94728(19) 0.07720(17) 0.10715(13) 0.0415(4) Uani 1 1 d . . .
C7B C 0.9674(2) 0.1369(2) 0.03541(16) 0.0543(6) Uani 1 1 d . . .
H7BA H 1.0422 0.1330 0.0235 0.065 Uiso 1 1 calc R . .
C8B C 0.8786(3) 0.2002(2) -0.01677(15) 0.0596(6) Uani 1 1 d . . .
H8BA H 0.8911 0.2409 -0.0654 0.071 Uiso 1 1 calc R . .
C9B C 0.7706(3) 0.20501(19) 0.00121(14) 0.0530(6) Uani 1 1 d . . .
H9BA H 0.7075 0.2487 -0.0345 0.064 Uiso 1 1 calc R . .
C10B C 0.75655(19) 0.14389(15) 0.07322(12) 0.0400(4) Uani 1 1 d . . .
C11B C 0.64413(18) 0.14472(15) 0.09507(12) 0.0396(4) Uani 1 1 d . . .
H11B H 0.5789 0.1934 0.0639 0.048 Uiso 1 1 calc R . .
C12B C 0.51832(17) 0.08379(17) 0.16960(14) 0.0418(4) Uani 1 1 d . . .
H12C H 0.5032 0.0388 0.1240 0.050 Uiso 1 1 calc R . .
H12D H 0.4604 0.1601 0.1635 0.050 Uiso 1 1 calc R . .
C13B C 0.50812(19) 0.03971(17) 0.26123(15) 0.0440(4) Uani 1 1 d . . .
H13C H 0.4335 0.0338 0.2672 0.053 Uiso 1 1 calc R . .
H13D H 0.5693 -0.0348 0.2685 0.053 Uiso 1 1 calc R . .
C14B C 0.45514(16) 0.12379(16) 0.40073(14) 0.0395(4) Uani 1 1 d . . .
H14B H 0.4012 0.0914 0.4036 0.047 Uiso 1 1 calc R . .
C15B C 0.46379(16) 0.18757(16) 0.47708(13) 0.0378(4) Uani 1 1 d . . .
C16B C 0.40932(19) 0.1824(2) 0.55695(15) 0.0496(5) Uani 1 1 d . . .
H16B H 0.3610 0.1438 0.5610 0.060 Uiso 1 1 calc R . .
C17B C 0.4266(2) 0.2342(2) 0.63015(15) 0.0560(6) Uani 1 1 d . . .
H17B H 0.3904 0.2316 0.6856 0.067 Uiso 1 1 calc R . .
C18B C 0.4966(2) 0.28951(19) 0.62222(13) 0.0493(5) Uani 1 1 d . . .
H18B H 0.5117 0.3235 0.6726 0.059 Uiso 1 1 calc R . .
C19B C 0.54538(16) 0.29521(16) 0.53895(12) 0.0384(4) Uani 1 1 d . . .
C20B C 0.61762(18) 0.35815(16) 0.52654(14) 0.0420(4) Uani 1 1 d . . .
C21B C 0.62423(19) 0.40724(16) 0.44557(15) 0.0433(4) Uani 1 1 d . . .
H21B H 0.5810 0.4026 0.3963 0.052 Uiso 1 1 calc R . .
C22B C 0.6947(2) 0.46307(18) 0.43773(19) 0.0563(6) Uani 1 1 d . . .
H22B H 0.7025 0.4956 0.3825 0.068 Uiso 1 1 calc R . .
C23B C 0.7533(3) 0.4705(2) 0.5116(2) 0.0723(8) Uani 1 1 d . . .
H23B H 0.8019 0.5088 0.5087 0.087 Uiso 1 1 calc R . .
C24B C 0.7398(3) 0.4215(3) 0.5888(2) 0.0809(10) Uani 1 1 d . . .
H24B H 0.7798 0.4279 0.6395 0.097 Uiso 1 1 calc R . .
B1 B 0.5300(9) 0.7549(10) 0.1124(10) 0.049(2) Uani 0.544(15) 1 d P A 3
F10 F 0.5720(9) 0.7215(8) 0.0342(8) 0.0652(19) Uani 0.544(15) 1 d P A 3
F11 F 0.4439(10) 0.7277(11) 0.1587(6) 0.0618(14) Uani 0.544(15) 1 d P A 3
F12 F 0.6209(4) 0.7157(8) 0.1700(2) 0.0667(19) Uani 0.544(15) 1 d P A 3
F13 F 0.4882(6) 0.8665(5) 0.1015(7) 0.083(2) Uani 0.544(15) 1 d P A 3
B1' B 0.5017(13) 0.7913(13) 0.1102(10) 0.054(3) Uani 0.456(15) 1 d P A 4
F10' F 0.5523(10) 0.7059(8) 0.0361(7) 0.060(2) Uani 0.456(15) 1 d P A 4
F11' F 0.4354(13) 0.7396(13) 0.1319(10) 0.078(3) Uani 0.456(15) 1 d P A 4
F12' F 0.5778(9) 0.7928(12) 0.1714(3) 0.081(3) Uani 0.456(15) 1 d P A 4
F13' F 0.4365(11) 0.8958(7) 0.0805(4) 0.080(2) Uani 0.456(15) 1 d P A 4
B2 B 0.1383(7) 0.2659(6) 0.3533(4) 0.0393(12) Uani 0.622(4) 1 d P B 1
F20 F 0.2038(8) 0.3097(7) 0.3979(7) 0.0513(10) Uani 0.622(4) 1 d P B 1
F21 F 0.1198(5) 0.3037(6) 0.2654(4) 0.0741(17) Uani 0.622(4) 1 d P B 1
F22 F 0.03202(18) 0.29900(19) 0.39470(13) 0.0479(6) Uani 0.622(4) 1 d P B 1
F23 F 0.1895(3) 0.1533(2) 0.3568(2) 0.0800(10) Uani 0.622(4) 1 d P B 1
B2' B 0.1580(10) 0.2457(11) 0.3277(6) 0.038(2) Uani 0.378(4) 1 d P B 2
F20' F 0.1869(15) 0.3000(15) 0.3894(13) 0.065(3) Uani 0.378(4) 1 d P B 2
F21' F 0.0849(8) 0.3184(8) 0.2699(8) 0.057(2) Uani 0.378(4) 1 d P B 2
F22' F 0.1111(5) 0.1776(5) 0.3661(3) 0.0733(16) Uani 0.378(4) 1 d P B 2
F23' F 0.2542(3) 0.1807(3) 0.2795(3) 0.0552(11) Uani 0.378(4) 1 d P B 2

loop_
_atom_site_aniso_label
_atom_site_aniso_U_11
_atom_site_aniso_U_22
_atom_site_aniso_U_33
_atom_site_aniso_U_23
_atom_site_aniso_U_13
_atom_site_aniso_U_12
Ag1 0.03507(6) 0.03409(6) 0.03273(6) 0.00534(4) -0.00243(5) -0.01966(5)
Ag2 0.03853(7) 0.03311(6) 0.02782(6) 0.00733(4) -0.00704(5) -0.01462(5)
N1A 0.0378(8) 0.0422(8) 0.0540(10) 0.0179(7) -0.0047(7) -0.0158(7)
N2A 0.0401(7) 0.0330(7) 0.0309(7) -0.0002(5) -0.0015(6) -0.0215(6)
N3A 0.0345(7) 0.0289(6) 0.0404(8) -0.0024(5) -0.0070(6) -0.0137(5)
N4A 0.0308(6) 0.0293(6) 0.0267(6) 0.0012(5) -0.0043(5) -0.0092(5)
N5A 0.0300(6) 0.0272(6) 0.0293(6) 0.0012(5) 0.0015(5) -0.0131(5)
N6A 0.0525(10) 0.0381(8) 0.0414(8) -0.0112(6) 0.0126(7) -0.0209(7)
C1A 0.0408(10) 0.0491(11) 0.0660(14) 0.0156(10) -0.0037(10) -0.0164(9)
C2A 0.0421(10) 0.0456(11) 0.0624(14) -0.0007(10) -0.0112(10) -0.0130(9)
C3A 0.0612(15) 0.0701(16) 0.0690(17) 0.0275(13) -0.0309(13) -0.0243(13)
C4A 0.0659(15) 0.0646(15) 0.0604(14) 0.0329(12) -0.0248(12) -0.0307(12)
C5A 0.0480(10) 0.0317(8) 0.0341(8) 0.0059(6) -0.0086(7) -0.0196(7)
C6A 0.0520(10) 0.0369(8) 0.0334(8) 0.0069(6) -0.0058(7) -0.0273(8)
C7A 0.0755(16) 0.0593(13) 0.0514(12) 0.0232(10) -0.0133(11) -0.0456(13)
C8A 0.0821(18) 0.0775(17) 0.0612(15) 0.0210(13) -0.0051(13) -0.0610(16)
C9A 0.0565(13) 0.0644(13) 0.0530(12) 0.0017(10) 0.0029(10) -0.0442(11)
C10A 0.0417(9) 0.0396(8) 0.0366(8) -0.0040(7) 0.0008(7) -0.0257(7)
C11A 0.0341(8) 0.0402(9) 0.0447(10) -0.0076(7) -0.0030(7) -0.0198(7)
C12A 0.0418(9) 0.0365(9) 0.0463(10) -0.0003(7) -0.0186(8) -0.0139(7)
C13A 0.0415(9) 0.0321(8) 0.0278(7) -0.0013(6) -0.0098(6) -0.0072(7)
C14A 0.0368(8) 0.0326(7) 0.0256(7) 0.0045(6) -0.0044(6) -0.0124(6)
C15A 0.0347(8) 0.0279(7) 0.0311(7) 0.0037(6) -0.0005(6) -0.0130(6)
C16A 0.0605(12) 0.0328(8) 0.0368(9) 0.0091(7) -0.0045(8) -0.0166(8)
C17A 0.0735(15) 0.0280(8) 0.0505(12) 0.0072(8) -0.0031(11) -0.0157(9)
C18A 0.0553(12) 0.0282(8) 0.0466(10) -0.0028(7) 0.0022(9) -0.0160(8)
C19A 0.0336(8) 0.0303(7) 0.0333(8) -0.0023(6) 0.0037(6) -0.0156(6)
C20A 0.0360(8) 0.0346(8) 0.0315(7) -0.0057(6) 0.0062(6) -0.0199(6)
C21A 0.0377(8) 0.0406(9) 0.0312(8) -0.0049(6) 0.0015(7) -0.0171(7)
C22A 0.0489(11) 0.0525(11) 0.0336(9) -0.0014(8) -0.0013(8) -0.0249(9)
C23A 0.0658(14) 0.0605(12) 0.0296(8) -0.0057(8) 0.0048(8) -0.0397(11)
C24A 0.0644(13) 0.0497(11) 0.0383(10) -0.0152(8) 0.0169(9) -0.0293(10)
N1B 0.0388(9) 0.0669(12) 0.0445(9) 0.0074(8) 0.0021(7) -0.0239(8)
N2B 0.0463(8) 0.0342(7) 0.0293(7) -0.0029(5) 0.0021(6) -0.0177(6)
N3B 0.0392(7) 0.0316(7) 0.0313(7) -0.0001(5) -0.0090(6) -0.0134(6)
N4B 0.0346(7) 0.0352(7) 0.0407(8) 0.0056(6) -0.0058(6) -0.0182(6)
N5B 0.0306(7) 0.0362(7) 0.0310(7) 0.0049(5) -0.0016(5) -0.0095(6)
N6B 0.0679(14) 0.0702(14) 0.0500(11) -0.0127(10) -0.0111(10) -0.0283(11)
C1B 0.0404(11) 0.0716(16) 0.0581(14) 0.0110(11) -0.0005(10) -0.0198(11)
C2B 0.0369(11) 0.0699(17) 0.091(2) 0.0026(15) -0.0079(12) -0.0132(11)
C3B 0.0406(13) 0.0688(17) 0.136(3) 0.0017(18) -0.0081(16) -0.0273(12)
C4B 0.0461(12) 0.0528(13) 0.109(2) -0.0016(14) 0.0054(14) -0.0270(11)
C5B 0.0408(10) 0.0439(10) 0.0474(10) -0.0109(8) 0.0105(8) -0.0207(8)
C6B 0.0504(11) 0.0414(9) 0.0380(9) -0.0091(7) 0.0125(8) -0.0243(8)
C7B 0.0699(15) 0.0586(13) 0.0458(11) -0.0091(10) 0.0204(11) -0.0386(12)
C8B 0.093(2) 0.0582(13) 0.0361(10) 0.0020(9) 0.0133(11) -0.0406(14)
C9B 0.0840(17) 0.0480(11) 0.0293(9) 0.0063(8) -0.0019(10) -0.0293(11)
C10B 0.0586(12) 0.0354(8) 0.0259(7) 0.0000(6) -0.0013(7) -0.0189(8)
C11B 0.0507(10) 0.0348(8) 0.0288(8) 0.0025(6) -0.0111(7) -0.0122(7)
C12B 0.0400(9) 0.0429(9) 0.0441(10) -0.0037(8) -0.0128(8) -0.0177(8)
C13B 0.0458(10) 0.0428(10) 0.0536(11) -0.0034(8) -0.0027(9) -0.0283(8)
C14B 0.0346(8) 0.0423(9) 0.0457(10) 0.0110(8) -0.0038(7) -0.0202(7)
C15B 0.0315(8) 0.0419(9) 0.0366(8) 0.0118(7) -0.0008(7) -0.0120(7)
C16B 0.0434(10) 0.0587(12) 0.0431(10) 0.0163(9) 0.0046(8) -0.0180(9)
C17B 0.0554(13) 0.0631(14) 0.0371(10) 0.0146(9) 0.0090(9) -0.0123(11)
C18B 0.0524(12) 0.0536(12) 0.0289(8) 0.0039(8) -0.0015(8) -0.0080(9)
C19B 0.0371(9) 0.0395(9) 0.0305(8) 0.0025(6) -0.0026(7) -0.0072(7)
C20B 0.0419(10) 0.0387(9) 0.0394(9) -0.0098(7) -0.0002(8) -0.0098(7)
C21B 0.0466(10) 0.0343(8) 0.0458(10) -0.0084(7) 0.0050(8) -0.0130(8)
C22B 0.0592(14) 0.0387(10) 0.0724(16) -0.0159(10) 0.0132(12) -0.0213(10)
C23B 0.0732(18) 0.0638(16) 0.093(2) -0.0249(15) 0.0034(16) -0.0407(15)
C24B 0.087(2) 0.090(2) 0.079(2) -0.0275(18) -0.0145(17) -0.0472(19)
B1 0.041(4) 0.055(5) 0.056(3) -0.017(4) 0.003(3) -0.024(3)
F10 0.072(3) 0.085(4) 0.048(2) 0.003(2) -0.0058(18) -0.041(3)
F11 0.052(2) 0.080(3) 0.064(3) 0.012(3) -0.005(2) -0.038(2)
F12 0.058(2) 0.113(5) 0.0433(14) -0.0062(19) -0.0017(13) -0.049(3)
F13 0.074(3) 0.042(2) 0.137(6) -0.028(3) 0.019(3) -0.028(2)
B1' 0.054(7) 0.073(10) 0.042(3) -0.017(6) 0.003(4) -0.033(6)
F10' 0.079(5) 0.046(2) 0.038(2) 0.0078(17) -0.020(3) -0.007(3)
F11' 0.071(5) 0.083(5) 0.101(8) 0.002(5) 0.005(5) -0.055(4)
F12' 0.104(5) 0.137(8) 0.0337(16) -0.001(2) -0.012(2) -0.081(6)
F13' 0.113(6) 0.055(3) 0.072(3) -0.011(2) -0.004(3) -0.033(4)
B2 0.048(3) 0.040(2) 0.030(3) 0.003(2) -0.007(2) -0.018(2)
F20 0.050(2) 0.069(2) 0.048(3) -0.0092(18) -0.0088(17) -0.0361(17)
F21 0.087(4) 0.103(4) 0.0269(14) 0.005(2) 0.003(2) -0.034(3)
F22 0.0464(11) 0.0636(13) 0.0399(10) 0.0037(9) -0.0046(8) -0.0286(10)
F23 0.083(2) 0.0369(12) 0.108(3) -0.0107(13) -0.0138(19) -0.0110(13)
B2' 0.038(4) 0.058(6) 0.023(4) 0.004(3) -0.009(3) -0.025(4)
F20' 0.067(6) 0.101(6) 0.047(3) -0.022(3) -0.011(3) -0.052(4)
F21' 0.060(4) 0.041(2) 0.049(4) 0.0010(19) -0.015(3) 0.001(2)
F22' 0.076(3) 0.128(4) 0.046(2) 0.039(2) -0.023(2) -0.073(3)
F23' 0.0363(17) 0.056(2) 0.062(2) -0.0069(17) -0.0067(15) -0.0070(14)

loop_
_atom_type_symbol
_atom_type_description
_atom_type_scat_dispersion_real
_atom_type_scat_dispersion_imag
_atom_type_scat_source
C C 0.0033 0.0016 'International Tables Vol C Tables 4.2.6.8 and 6.1.1.4'
H H 0.0000 0.0000 'International Tables Vol C Tables 4.2.6.8 and 6.1.1.4'
B B 0.0013 0.0007 'International Tables Vol C Tables 4.2.6.8 and 6.1.1.4'
N N 0.0061 0.0033 'International Tables Vol C Tables 4.2.6.8 and 6.1.1.4'
O O 0.0106 0.0060 'International Tables Vol C Tables 4.2.6.8 and 6.1.1.4'
F F 0.0171 0.0103 'International Tables Vol C Tables 4.2.6.8 and 6.1.1.4'
Ag Ag -0.8971 1.1015 'International Tables Vol C Tables 4.2.6.8 and 6.1.1.4'

loop_
_geom_angle_atom_site_label_1
_geom_angle_atom_site_label_2
_geom_angle_atom_site_label_3
_geom_angle
N4B Ag1 N3A 133.78(5)
N4B Ag1 N2A 149.14(5)
N3A Ag1 N2A 69.84(5)
N4B Ag1 N5B 71.49(6)
N3A Ag1 N5B 102.30(5)
N2A Ag1 N5B 129.45(5)
N4B Ag1 N1A 92.88(6)
N3A Ag1 N1A 133.06(5)
N2A Ag1 N1A 64.94(5)
N5B Ag1 N1A 96.80(6)
N4B Ag1 Ag2 79.68(4)
N3A Ag1 Ag2 67.77(4)
N2A Ag1 Ag2 97.46(4)
N5B Ag1 Ag2 126.62(4)
N1A Ag1 Ag2 129.19(5)
N4A Ag2 N2B 139.69(5)
N4A Ag2 N3B 133.38(5)
N2B Ag2 N3B 70.01(6)
N4A Ag2 N5A 71.27(5)
N2B Ag2 N5A 132.14(5)
N3B Ag2 N5A 119.45(5)
N4A Ag2 N1B 90.90(6)
N2B Ag2 N1B 65.43(6)
N3B Ag2 N1B 133.49(6)
N5A Ag2 N1B 83.36(6)
N4A Ag2 Ag1 80.25(4)
N2B Ag2 Ag1 88.30(4)
N3B Ag2 Ag1 62.96(4)
N5A Ag2 Ag1 139.19(3)
N1B Ag2 Ag1 126.52(5)
C1A N1A C5A 118.61(18)
C1A N1A Ag1 123.20(14)
C5A N1A Ag1 116.91(13)
C6A N2A C10A 119.62(16)
C6A N2A Ag1 124.70(12)
C10A N2A Ag1 115.67(12)
C11A N3A C12A 119.35(16)
C11A N3A Ag1 116.20(13)
C12A N3A Ag1 124.35(12)
C14A N4A C13A 117.30(14)
C14A N4A Ag2 117.85(11)
C13A N4A Ag2 124.68(10)
C19A N5A C15A 117.82(14)
C19A N5A Ag2 132.30(11)
C15A N5A Ag2 109.03(10)
C20A N6A C24A 116.76(19)
N1A C1A C2A 123.4(2)
N1A C1A H1AA 118.3
C2A C1A H1AA 118.3
C3A C2A C1A 117.6(2)
C3A C2A H2AA 121.2
C1A C2A H2AA 121.2
C2A C3A C4A 119.9(2)
C2A C3A H3AA 120.0
C4A C3A H3AA 120.0
C3A C4A C5A 118.8(2)
C3A C4A H4AA 120.6
C5A C4A H4AA 120.6
N1A C5A C4A 121.6(2)
N1A C5A C6A 116.18(16)
C4A C5A C6A 122.20(19)
N2A C6A C7A 121.2(2)
N2A C6A C5A 116.17(15)
C7A C6A C5A 122.67(19)
C8A C7A C6A 119.1(2)
C8A C7A H7AA 120.5
C6A C7A H7AA 120.5
C7A C8A C9A 119.5(2)
C7A C8A H8AA 120.2
C9A C8A H8AA 120.2
C8A C9A C10A 118.2(2)
C8A C9A H9AA 120.9
C10A C9A H9AA 120.9
N2A C10A C9A 122.33(19)
N2A C10A C11A 116.62(16)
C9A C10A C11A 120.95(18)
N3A C11A C10A 120.54(17)
N3A C11A H11A 119.7
C10A C11A H11A 119.7
N3A C12A C13A 110.85(15)
N3A C12A H12A 109.5
C13A C12A H12A 109.5
N3A C12A H12B 109.5
C13A C12A H12B 109.5
H12A C12A H12B 108.1
N4A C13A C12A 110.95(16)
N4A C13A H13A 109.4
C12A C13A H13A 109.4
N4A C13A H13B 109.4
C12A C13A H13B 109.4
H13A C13A H13B 108.0
N4A C14A C15A 122.96(15)
N4A C14A H14A 118.5
C15A C14A H14A 118.5
N5A C15A C16A 123.21(16)
N5A C15A C14A 118.75(14)
C16A C15A C14A 117.99(16)
C17A C16A C15A 118.48(18)
C17A C16A H16A 120.8
C15A C16A H16A 120.8
C18A C17A C16A 118.93(18)
C18A C17A H17A 120.5
C16A C17A H17A 120.5
C17A C18A C19A 119.66(18)
C17A C18A H18A 120.2
C19A C18A H18A 120.2
N5A C19A C18A 121.83(17)
N5A C19A C20A 118.51(15)
C18A C19A C20A 119.66(16)
N6A C20A C21A 122.71(17)
N6A C20A C19A 115.44(16)
C21A C20A C19A 121.77(15)
C20A C21A C22A 119.23(18)
C20A C21A H21A 120.4
C22A C21A H21A 120.4
C23A C22A C21A 118.8(2)
C23A C22A H22A 120.6
C21A C22A H22A 120.6
C24A C23A C22A 118.18(19)
C24A C23A H23A 120.9
C22A C23A H23A 120.9
N6A C24A C23A 124.32(19)
N6A C24A H24A 117.8
C23A C24A H24A 117.8
C1B N1B C5B 118.0(2)
C1B N1B Ag2 124.77(15)
C5B N1B Ag2 112.47(14)
C6B N2B C10B 119.30(17)
C6B N2B Ag2 124.07(14)
C10B N2B Ag2 116.63(13)
C11B N3B C12B 117.71(17)
C11B N3B Ag2 114.74(13)
C12B N3B Ag2 127.27(12)
C14B N4B C13B 118.39(16)
C14B N4B Ag1 117.62(13)
C13B N4B Ag1 123.69(12)
C19B N5B C15B 118.62(16)
C19B N5B Ag1 130.96(13)
C15B N5B Ag1 109.82(12)
C24B N6B C20B 116.6(3)
N1B C1B C2B 123.5(3)
N1B C1B H1BA 118.3
C2B C1B H1BA 118.3
C3B C2B C1B 118.1(3)
C3B C2B H2BA 120.9
C1B C2B H2BA 120.9
C4B C3B C2B 119.4(2)
C4B C3B H3BA 120.3
C2B C3B H3BA 120.3
C3B C4B C5B 119.2(3)
C3B C4B H4BA 120.4
C5B C4B H4BA 120.4
N1B C5B C4B 121.8(2)
N1B C5B C6B 116.07(18)
C4B C5B C6B 122.1(2)
N2B C6B C7B 121.2(2)
N2B C6B C5B 116.36(17)
C7B C6B C5B 122.5(2)
C8B C7B C6B 119.3(2)
C8B C7B H7BA 120.3
C6B C7B H7BA 120.3
C7B C8B C9B 119.7(2)
C7B C8B H8BA 120.2
C9B C8B H8BA 120.2
C8B C9B C10B 118.1(2)
C8B C9B H9BA 121.0
C10B C9B H9BA 121.0
N2B C10B C9B 122.4(2)
N2B C10B C11B 116.93(16)
C9B C10B C11B 120.6(2)
N3B C11B C10B 121.17(17)
N3B C11B H11B 119.4
C10B C11B H11B 119.4
N3B C12B C13B 110.68(15)
N3B C12B H12C 109.5
C13B C12B H12C 109.5
N3B C12B H12D 109.5
C13B C12B H12D 109.5
H12C C12B H12D 108.1
N4B C13B C12B 111.66(15)
N4B C13B H13C 109.3
C12B C13B H13C 109.3
N4B C13B H13D 109.3
C12B C13B H13D 109.3
H13C C13B H13D 107.9
N4B C14B C15B 122.16(17)
N4B C14B H14B 118.9
C15B C14B H14B 118.9
N5B C15B C16B 122.4(2)
N5B C15B C14B 118.22(16)
C16B C15B C14B 119.29(19)
C17B C16B C15B 118.8(2)
C17B C16B H16B 120.6
C15B C16B H16B 120.6
C18B C17B C16B 119.3(2)
C18B C17B H17B 120.4
C16B C17B H17B 120.4
C17B C18B C19B 119.1(2)
C17B C18B H18B 120.5
C19B C18B H18B 120.5
N5B C19B C18B 121.7(2)
N5B C19B C20B 117.39(17)
C18B C19B C20B 120.86(19)
N6B C20B C21B 122.7(2)
N6B C20B C19B 115.6(2)
C21B C20B C19B 121.67(18)
C22B C21B C20B 118.9(2)
C22B C21B H21B 120.5
C20B C21B H21B 120.5
C23B C22B C21B 118.7(3)
C23B C22B H22B 120.7
C21B C22B H22B 120.7
C24B C23B C22B 118.3(3)
C24B C23B H23B 120.9
C22B C23B H23B 120.9
N6B C24B C23B 124.8(3)
N6B C24B H24B 117.6
C23B C24B H24B 117.6
F10 B1 F13 101.7(11)
F10 B1 F12 106.2(8)
F13 B1 F12 112.2(10)
F10 B1 F11 125.5(12)
F13 B1 F11 108.6(9)
F12 B1 F11 102.7(10)
F11' B1' F12' 117.8(13)
F11' B1' F13' 110.2(12)
F12' B1' F13' 110.6(10)
F11' B1' F10' 86.7(14)
F12' B1' F10' 115.1(10)
F13' B1' F10' 114.7(11)
F23 B2 F22 107.9(5)
F23 B2 F20 110.1(7)
F22 B2 F20 109.2(6)
F23 B2 F21 111.0(5)
F22 B2 F21 107.1(6)
F20 B2 F21 111.4(8)
F20' B2' F21' 109.4(13)
F20' B2' F23' 109.6(12)
F21' B2' F23' 107.3(8)
F20' B2' F22' 111.3(11)
F21' B2' F22' 111.4(9)
F23' B2' F22' 107.8(9)

loop_
_geom_bond_atom_site_label_1
_geom_bond_atom_site_label_2
_geom_bond_distance
Ag1 N4B 2.2697(15)
Ag1 N3A 2.3625(15)
Ag1 N2A 2.3737(14)
Ag1 N5B 2.4893(15)
Ag1 N1A 2.5742(17)
Ag1 Ag2 3.1889(6)
Ag2 N4A 2.2820(14)
Ag2 N2B 2.3500(16)
Ag2 N3B 2.4063(15)
Ag2 N5A 2.5270(14)
Ag2 N1B 2.6062(18)
N1A C1A 1.329(3)
N1A C5A 1.330(2)
N2A C6A 1.327(2)
N2A C10A 1.332(2)
N3A C11A 1.263(2)
N3A C12A 1.462(2)
N4A C14A 1.265(2)
N4A C13A 1.460(2)
N5A C19A 1.336(2)
N5A C15A 1.346(2)
N6A C20A 1.339(2)
N6A C24A 1.343(3)
C1A C2A 1.370(3)
C1A H1AA 0.9500
C2A C3A 1.368(4)
C2A H2AA 0.9500
C3A C4A 1.374(4)
C3A H3AA 0.9500
C4A C5A 1.379(3)
C4A H4AA 0.9500
C5A C6A 1.484(3)
C6A C7A 1.397(3)
C7A C8A 1.374(4)
C7A H7AA 0.9500
C8A C9A 1.375(4)
C8A H8AA 0.9500
C9A C10A 1.388(3)
C9A H9AA 0.9500
C10A C11A 1.469(3)
C11A H11A 0.9500
C12A C13A 1.513(3)
C12A H12A 0.9900
C12A H12B 0.9900
C13A H13A 0.9900
C13A H13B 0.9900
C14A C15A 1.470(2)
C14A H14A 0.9500
C15A C16A 1.384(2)
C16A C17A 1.381(3)
C16A H16A 0.9500
C17A C18A 1.367(3)
C17A H17A 0.9500
C18A C19A 1.400(2)
C18A H18A 0.9500
C19A C20A 1.486(2)
C20A C21A 1.378(3)
C21A C22A 1.383(3)
C21A H21A 0.9500
C22A C23A 1.376(3)
C22A H22A 0.9500
C23A C24A 1.369(4)
C23A H23A 0.9500
C24A H24A 0.9500
N1B C1B 1.323(3)
N1B C5B 1.342(3)
N2B C6B 1.325(3)
N2B C10B 1.336(3)
N3B C11B 1.267(2)
N3B C12B 1.456(3)
N4B C14B 1.264(3)
N4B C13B 1.466(3)
N5B C19B 1.336(2)
N5B C15B 1.343(2)
N6B C24B 1.338(4)
N6B C20B 1.338(3)
C1B C2B 1.378(4)
C1B H1BA 0.9500
C2B C3B 1.369(5)
C2B H2BA 0.9500
C3B C4B 1.366(4)
C3B H3BA 0.9500
C4B C5B 1.379(3)
C4B H4BA 0.9500
C5B C6B 1.480(3)
C6B C7B 1.407(3)
C7B C8B 1.360(4)
C7B H7BA 0.9500
C8B C9B 1.377(4)
C8B H8BA 0.9500
C9B C10B 1.393(3)
C9B H9BA 0.9500
C10B C11B 1.463(3)
C11B H11B 0.9500
C12B C13B 1.509(3)
C12B H12C 0.9900
C12B H12D 0.9900
C13B H13C 0.9900
C13B H13D 0.9900
C14B C15B 1.471(3)
C14B H14B 0.9500
C15B C16B 1.388(3)
C16B C17B 1.375(4)
C16B H16B 0.9500
C17B C18B 1.373(4)
C17B H17B 0.9500
C18B C19B 1.399(3)
C18B H18B 0.9500
C19B C20B 1.484(3)
C20B C21B 1.387(3)
C21B C22B 1.383(3)
C21B H21B 0.9500
C22B C23B 1.378(4)
C22B H22B 0.9500
C23B C24B 1.362(5)
C23B H23B 0.9500
C24B H24B 0.9500
B1 F10 1.290(18)
B1 F13 1.369(10)
B1 F12 1.380(12)
B1 F11 1.451(18)
B1' F11' 1.32(2)
B1' F12' 1.358(16)
B1' F13' 1.372(14)
B1' F10' 1.539(19)
B2 F23 1.372(7)
B2 F22 1.384(7)
B2 F20 1.387(9)
B2 F21 1.393(9)
B2' F20' 1.332(16)
B2' F21' 1.354(15)
B2' F23' 1.381(11)
B2' F22' 1.386(13)
